data_4330831
loop_
_publ_author_name
'Shigehisa Akine'
'Toshio Tadokoro'
'Tatsuya Nabeshima'

_publ_contact_author_address
;
Tsukuba, Ibaraki 305-8571, Japan
;
_publ_contact_author_email akine@chem.tsukuba.ac.jp
_publ_contact_author_fax +81-29-853-4527
_publ_contact_author_name 'Shigehisa Akine'
_publ_contact_author_phone +81-29-853-4527
_publ_section_title
;
 Oligometallic Template Strategy for Synthesis of a Macrocyclic Dimer-Type
 Octaoxime Ligand for Its Cooperative Complexation
;
_journal_name_full 'Inorganic Chemistry'
_journal_page_first 11478
_journal_page_last 11486
_journal_paper_doi 10.1021/ic3012525
_journal_volume 51
_journal_year 2012
_chemical_formula_moiety 'C38 H42 N4 O15 Zn3, C4 H10 O, C H Cl3'
_chemical_formula_sum 'C43 H53 Cl3 N4 O16 Zn3'
_chemical_formula_weight 1184.35
_chemical_name_common '[LZn3(OAc)2(H2O)](CHCl3)(Et2O)'
_chemical_name_systematic
; 
 ? 
;
_space_group_IT_number 2
_symmetry_cell_setting triclinic
_symmetry_space_group_name_Hall '-P 1'
_symmetry_space_group_name_H-M 'P -1'
_atom_sites_solution_hydrogens geom
_atom_sites_solution_primary direct
_atom_sites_solution_secondary difmap
_audit_creation_method SHELXL-97
_cell_angle_alpha 64.5631(14)
_cell_angle_beta 68.8301(16)
_cell_angle_gamma 84.4374(18)
_cell_formula_units_Z 2
_cell_length_a 13.6167(8)
_cell_length_b 14.4293(8)
_cell_length_c 14.9773(8)
_cell_measurement_reflns_used 21600
_cell_measurement_temperature 120
_cell_measurement_theta_max 26.00
_cell_measurement_theta_min 3.04
_cell_volume 2472.2(2)
_computing_cell_refinement 'Rapid AUTO (Rigaku Corp.)'
_computing_data_collection 'Rapid AUTO (Rigaku Corp.)'
_computing_data_reduction 'Rapid AUTO (Rigaku Corp.)'
_computing_molecular_graphics ORTEP-3
_computing_publication_material ORTEP-3
_computing_structure_refinement 'SHELXL-97 (Sheldrick, 1997)'
_computing_structure_solution 'DIRDIF99 (Beurskens et al., 1999)'
_diffrn_ambient_temperature 120
_diffrn_measured_fraction_theta_full 0.997
_diffrn_measured_fraction_theta_max 0.997
_diffrn_measurement_device_type 'Rigaku R-AXIS Rapid'
_diffrn_measurement_method IP
_diffrn_radiation_monochromator graphite
_diffrn_radiation_source 'fine-focus sealed tube'
_diffrn_radiation_type MoK\a
_diffrn_radiation_wavelength 0.71069
_diffrn_reflns_av_R_equivalents 0.0773
_diffrn_reflns_av_sigmaI/netI 0.1029
_diffrn_reflns_limit_h_max 16
_diffrn_reflns_limit_h_min -16
_diffrn_reflns_limit_k_max 17
_diffrn_reflns_limit_k_min -17
_diffrn_reflns_limit_l_max 18
_diffrn_reflns_limit_l_min -18
_diffrn_reflns_number 21600
_diffrn_reflns_theta_full 26.00
_diffrn_reflns_theta_max 26.00
_diffrn_reflns_theta_min 3.04
_diffrn_standards_decay_% 0
_diffrn_standards_interval_count 0
_diffrn_standards_interval_time 0
_diffrn_standards_number 0
_exptl_absorpt_coefficient_mu 1.678
_exptl_absorpt_correction_T_max 0.7302
_exptl_absorpt_correction_T_min 0.6791
_exptl_absorpt_correction_type multi-scan
_exptl_absorpt_process_details 'Rapid AUTO (Rigaku Corp.)'
_exptl_crystal_colour yellow
_exptl_crystal_density_diffrn 1.591
_exptl_crystal_description prismatic
_exptl_crystal_F_000 1216
_exptl_crystal_size_max 0.25
_exptl_crystal_size_mid 0.25
_exptl_crystal_size_min 0.20
_refine_diff_density_max 1.245
_refine_diff_density_min -0.973
_refine_diff_density_rms 0.131
_refine_ls_extinction_method none
_refine_ls_goodness_of_fit_ref 1.034
_refine_ls_hydrogen_treatment mixed
_refine_ls_matrix_type full
_refine_ls_number_parameters 632
_refine_ls_number_reflns 9688
_refine_ls_number_restraints 2
_refine_ls_restrained_S_all 1.034
_refine_ls_R_factor_all 0.0863
_refine_ls_R_factor_gt 0.0615
_refine_ls_shift/su_max 0.001
_refine_ls_shift/su_mean 0.000
_refine_ls_structure_factor_coef Fsqd
_refine_ls_weighting_details 'calc w=1/[\s^2^(Fo^2^)+(0.0691P)^2^+2.8926P] where P=(Fo^2^+2Fc^2^)/3'
_refine_ls_weighting_scheme calc
_refine_ls_wR_factor_gt 0.1462
_refine_ls_wR_factor_ref 0.1690
_reflns_number_gt 6998
_reflns_number_total 9688
_reflns_threshold_expression >2sigma(I)
_cod_data_source_file ic3012525_si_001_2.cif
_cod_data_source_block LZn3
_cod_database_code 4330831

loop_
_symmetry_equiv_pos_as_xyz
'x, y, z'
'-x, -y, -z'

loop_
_atom_site_label
_atom_site_type_symbol
_atom_site_fract_x
_atom_site_fract_y
_atom_site_fract_z
_atom_site_U_iso_or_equiv
_atom_site_adp_type
_atom_site_occupancy
_atom_site_symmetry_multiplicity
_atom_site_calc_flag
_atom_site_refinement_flags
Zn1 Zn 0.44507(5) 0.39730(4) 0.35834(4) 0.02768(16) Uani 1 1 d .
Zn2 Zn 0.75929(4) 0.06160(4) 0.49831(4) 0.02611(16) Uani 1 1 d .
Zn3 Zn 0.65869(4) 0.30106(4) 0.43110(4) 0.02717(16) Uani 1 1 d .
C1 C 0.4101(4) 0.4195(4) 0.1375(4) 0.0287(11) Uani 1 1 d .
C2 C 0.4883(4) 0.3584(4) 0.1680(4) 0.0278(10) Uani 1 1 d .
C3 C 0.5377(4) 0.2976(4) 0.1122(4) 0.0304(11) Uani 1 1 d .
C4 C 0.5051(4) 0.2944(4) 0.0363(4) 0.0336(12) Uani 1 1 d .
H1 H 0.5389 0.2520 0.0016 0.040 Uiso 1 1 calc R
C5 C 0.4235(4) 0.3522(4) 0.0095(4) 0.0345(12) Uani 1 1 d .
C6 C 0.3784(4) 0.4165(4) 0.0571(4) 0.0341(12) Uani 1 1 d .
H2 H 0.3257 0.4594 0.0366 0.041 Uiso 1 1 calc R
O1 O 0.5181(3) 0.3522(3) 0.2456(3) 0.0320(8) Uani 1 1 d .
O2 O 0.6185(3) 0.2437(3) 0.1419(3) 0.0357(8) Uani 1 1 d .
C7 C 0.6716(5) 0.1810(4) 0.0884(4) 0.0433(14) Uani 1 1 d .
H3 H 0.6222 0.1253 0.1061 0.065 Uiso 1 1 calc R
H4 H 0.7313 0.1517 0.1107 0.065 Uiso 1 1 calc R
H5 H 0.6974 0.2233 0.0118 0.065 Uiso 1 1 calc R
C8 C 0.3866(5) 0.3471(5) -0.0725(4) 0.0420(14) Uani 1 1 d .
H6 H 0.4181 0.4079 -0.1405 0.050 Uiso 1 1 calc R
H7 H 0.4125 0.2850 -0.0837 0.050 Uiso 1 1 calc R
C9 C 0.2695(6) 0.3439(5) -0.0418(5) 0.0526(17) Uani 1 1 d .
H8 H 0.2296 0.2866 0.0201 0.063 Uiso 1 1 calc R
C10 C 0.2173(6) 0.4142(6) -0.0936(6) 0.0557(17) Uani 1 1 d .
H9 H 0.2543 0.4727 -0.1558 0.067 Uiso 1 1 calc R
H10 H 0.1424 0.4067 -0.0689 0.067 Uiso 1 1 calc R
C11 C 0.3549(4) 0.4913(4) 0.1807(4) 0.0308(11) Uani 1 1 d .
H11 H 0.3103 0.5363 0.1476 0.037 Uiso 1 1 calc R
N1 N 0.3631(3) 0.4973(3) 0.2616(3) 0.0290(9) Uani 1 1 d .
O3 O 0.3032(3) 0.5769(3) 0.2809(3) 0.0354(8) Uani 1 1 d .
C12 C 0.2850(4) 0.5612(4) 0.3873(4) 0.0357(12) Uani 1 1 d .
H12 H 0.2696 0.6274 0.3927 0.043 Uiso 1 1 calc R
H13 H 0.3500 0.5382 0.4033 0.043 Uiso 1 1 calc R
C13 C 0.1947(5) 0.4826(4) 0.4684(5) 0.0411(13) Uani 1 1 d .
H14 H 0.1915 0.4703 0.5397 0.049 Uiso 1 1 calc R
H15 H 0.1280 0.5121 0.4603 0.049 Uiso 1 1 calc R
O4 O 0.2007(3) 0.3843(3) 0.4623(3) 0.0358(8) Uani 1 1 d .
N2 N 0.2937(3) 0.3367(3) 0.4781(3) 0.0296(9) Uani 1 1 d .
C14 C 0.2710(4) 0.2413(4) 0.5401(4) 0.0298(11) Uani 1 1 d .
H16 H 0.1986 0.2174 0.5718 0.036 Uiso 1 1 calc R
C15 C 0.3475(4) 0.1664(4) 0.5659(4) 0.0260(10) Uani 1 1 d .
C16 C 0.4552(4) 0.1929(4) 0.5280(4) 0.0267(10) Uani 1 1 d .
C17 C 0.5258(4) 0.1131(4) 0.5537(4) 0.0260(10) Uani 1 1 d .
C18 C 0.4856(4) 0.0112(4) 0.6097(4) 0.0248(10) Uani 1 1 d .
C19 C 0.3760(4) -0.0133(4) 0.6463(4) 0.0292(11) Uani 1 1 d .
H17 H 0.3491 -0.0831 0.6855 0.035 Uiso 1 1 calc R
C20 C 0.3090(4) 0.0627(4) 0.6257(4) 0.0280(10) Uani 1 1 d .
H18 H 0.2353 0.0455 0.6521 0.034 Uiso 1 1 calc R
O5 O 0.4978(3) 0.2886(2) 0.4707(2) 0.0258(7) Uani 1 1 d .
O6 O 0.6270(3) 0.1433(2) 0.5194(3) 0.0272(7) Uani 1 1 d .
C21 C 0.5518(4) -0.0752(4) 0.6293(4) 0.0262(10) Uani 1 1 d .
H19 H 0.5181 -0.1425 0.6650 0.031 Uiso 1 1 calc R
N3 N 0.6529(3) -0.0670(3) 0.6018(3) 0.0262(9) Uani 1 1 d .
O7 O 0.6932(3) -0.1668(2) 0.6205(3) 0.0295(8) Uani 1 1 d .
C22 C 0.7381(4) -0.1987(4) 0.7014(4) 0.0311(11) Uani 1 1 d .
H20 H 0.7646 -0.2677 0.7128 0.037 Uiso 1 1 calc R
H21 H 0.6818 -0.2049 0.7682 0.037 Uiso 1 1 calc R
C23 C 0.8264(4) -0.1275(4) 0.6771(4) 0.0297(11) Uani 1 1 d .
H22 H 0.7988 -0.0603 0.6728 0.036 Uiso 1 1 calc R
H23 H 0.8545 -0.1561 0.7354 0.036 Uiso 1 1 calc R
O8 O 0.9105(3) -0.1122(3) 0.5793(3) 0.0311(8) Uani 1 1 d .
N4 N 0.8859(3) -0.0379(3) 0.4911(3) 0.0283(9) Uani 1 1 d .
C24 C 0.9615(4) -0.0305(4) 0.4056(4) 0.0297(11) Uani 1 1 d .
H24 H 1.0180 -0.0738 0.4132 0.036 Uiso 1 1 calc R
C25 C 0.9677(4) 0.0376(4) 0.2996(4) 0.0301(11) Uani 1 1 d .
C26 C 0.9004(4) 0.1177(4) 0.2742(4) 0.0287(11) Uani 1 1 d .
C27 C 0.9240(4) 0.1838(4) 0.1648(4) 0.0338(12) Uani 1 1 d .
C28 C 1.0074(4) 0.1698(4) 0.0869(4) 0.0383(13) Uani 1 1 d .
H25 H 1.0195 0.2146 0.0148 0.046 Uiso 1 1 calc R
C29 C 1.0745(4) 0.0909(4) 0.1116(4) 0.0385(13) Uani 1 1 d .
C30 C 1.0546(4) 0.0262(4) 0.2165(4) 0.0351(12) Uani 1 1 d .
H26 H 1.0998 -0.0277 0.2343 0.042 Uiso 1 1 calc R
O9 O 0.8186(3) 0.1360(3) 0.3439(3) 0.0284(7) Uani 1 1 d .
O10 O 0.8555(3) 0.2603(3) 0.1471(3) 0.0373(8) Uani 1 1 d .
C31 C 0.8799(5) 0.3401(5) 0.0432(5) 0.0494(15) Uani 1 1 d .
H27 H 0.9511 0.3711 0.0187 0.074 Uiso 1 1 calc R
H28 H 0.8288 0.3927 0.0438 0.074 Uiso 1 1 calc R
H29 H 0.8768 0.3115 -0.0044 0.074 Uiso 1 1 calc R
C32 C 1.1681(5) 0.0780(5) 0.0237(5) 0.0503(16) Uani 1 1 d .
H30 H 1.2089 0.1451 -0.0243 0.060 Uiso 1 1 calc R
H31 H 1.2153 0.0292 0.0555 0.060 Uiso 1 1 calc R
C33 C 1.1338(6) 0.0393(6) -0.0388(5) 0.0578(18) Uani 1 1 d .
H32 H 1.0952 -0.0257 -0.0022 0.069 Uiso 1 1 calc R
C34 C 1.1536(6) 0.0898(7) -0.1428(6) 0.077(2) Uani 1 1 d .
H33 H 1.1920 0.1550 -0.1818 0.093 Uiso 1 1 calc R
H34 H 1.1293 0.0604 -0.1775 0.093 Uiso 1 1 calc R
O11 O 0.5277(3) 0.5107(3) 0.3442(3) 0.0329(8) Uani 1 1 d .
O12 O 0.6585(3) 0.4493(3) 0.4076(3) 0.0347(8) Uani 1 1 d .
C35 C 0.6082(4) 0.5207(4) 0.3642(4) 0.0292(11) Uani 1 1 d .
C36 C 0.6418(5) 0.6298(4) 0.3330(5) 0.0380(13) Uani 1 1 d .
H35 H 0.5962 0.6525 0.3865 0.057 Uiso 1 1 calc R
H36 H 0.6358 0.6743 0.2643 0.057 Uiso 1 1 calc R
H37 H 0.7152 0.6336 0.3280 0.057 Uiso 1 1 calc R
O13 O 0.8199(3) 0.1332(3) 0.5594(3) 0.0309(8) Uani 1 1 d .
O14 O 0.7901(3) 0.2963(3) 0.4649(3) 0.0337(8) Uani 1 1 d .
C37 C 0.8376(4) 0.2300(4) 0.5197(4) 0.0316(11) Uani 1 1 d .
C38 C 0.9236(5) 0.2695(4) 0.5374(5) 0.0434(14) Uani 1 1 d .
H38 H 0.9185 0.2305 0.6112 0.065 Uiso 1 1 calc R
H39 H 0.9161 0.3424 0.5222 0.065 Uiso 1 1 calc R
H40 H 0.9925 0.2613 0.4905 0.065 Uiso 1 1 calc R
O15 O 0.6992(3) 0.3196(3) 0.2816(3) 0.0334(8) Uani 1 1 d D
H41 H 0.651(4) 0.324(5) 0.258(5) 0.050 Uiso 1 1 d D
H42 H 0.741(4) 0.279(4) 0.266(5) 0.050 Uiso 1 1 d D
Cl1 Cl 0.6516(2) 0.17479(19) 0.80339(18) 0.1100(10) Uani 1 1 d .
Cl2 Cl 0.4517(2) 0.10655(18) 0.81425(18) 0.0849(7) Uani 1 1 d .
Cl3 Cl 0.60747(15) -0.03694(14) 0.85670(15) 0.0647(5) Uani 1 1 d .
C39 C 0.5883(6) 0.0908(5) 0.7813(5) 0.0589(18) Uani 1 1 d .
H43 H 0.6198 0.1052 0.7047 0.071 Uiso 1 1 calc R
C40 C 1.0293(10) 0.4060(7) 0.2116(8) 0.111(4) Uani 1 1 d .
H44 H 0.9840 0.3420 0.2534 0.167 Uiso 1 1 calc R
H45 H 1.1017 0.3910 0.2095 0.167 Uiso 1 1 calc R
H46 H 1.0285 0.4370 0.1395 0.167 Uiso 1 1 calc R
C41 C 0.9887(10) 0.4805(8) 0.2622(8) 0.122(4) Uani 1 1 d .
H47 H 0.9151 0.4941 0.2655 0.146 Uiso 1 1 calc R
H48 H 0.9880 0.4479 0.3357 0.146 Uiso 1 1 calc R
O16 O 1.0468(5) 0.5700(4) 0.2098(4) 0.0806(16) Uani 1 1 d .
C42 C 1.0093(8) 0.6450(7) 0.2531(7) 0.089(3) Uani 1 1 d .
H49 H 0.9371 0.6614 0.2525 0.106 Uiso 1 1 calc R
H50 H 1.0053 0.6147 0.3276 0.106 Uiso 1 1 calc R
C43 C 1.0759(9) 0.7372(8) 0.1951(8) 0.099(3) Uani 1 1 d .
H51 H 1.0477 0.7854 0.2270 0.148 Uiso 1 1 calc R
H52 H 1.0788 0.7683 0.1217 0.148 Uiso 1 1 calc R
H53 H 1.1471 0.7216 0.1966 0.148 Uiso 1 1 calc R

loop_
_atom_site_aniso_label
_atom_site_aniso_U_11
_atom_site_aniso_U_22
_atom_site_aniso_U_33
_atom_site_aniso_U_23
_atom_site_aniso_U_13
_atom_site_aniso_U_12
Zn1 0.0261(3) 0.0266(3) 0.0314(3) -0.0150(3) -0.0100(3) 0.0095(2)
Zn2 0.0226(3) 0.0242(3) 0.0297(3) -0.0133(3) -0.0064(2) 0.0076(2)
Zn3 0.0235(3) 0.0241(3) 0.0329(3) -0.0132(3) -0.0090(3) 0.0072(2)
C1 0.031(3) 0.026(3) 0.028(3) -0.011(2) -0.010(2) 0.004(2)
C2 0.027(3) 0.026(3) 0.026(2) -0.009(2) -0.007(2) 0.002(2)
C3 0.028(3) 0.028(3) 0.031(3) -0.013(2) -0.006(2) 0.004(2)
C4 0.034(3) 0.032(3) 0.032(3) -0.016(2) -0.005(2) 0.004(2)
C5 0.039(3) 0.034(3) 0.028(3) -0.013(2) -0.007(2) -0.002(2)
C6 0.040(3) 0.030(3) 0.031(3) -0.011(2) -0.015(3) 0.003(2)
O1 0.031(2) 0.035(2) 0.0347(19) -0.0210(17) -0.0116(17) 0.0112(16)
O2 0.033(2) 0.039(2) 0.037(2) -0.0226(18) -0.0097(17) 0.0105(17)
C7 0.043(4) 0.040(3) 0.038(3) -0.020(3) -0.003(3) 0.014(3)
C8 0.046(4) 0.051(4) 0.037(3) -0.027(3) -0.013(3) 0.008(3)
C9 0.056(4) 0.063(4) 0.044(3) -0.032(3) -0.010(3) -0.007(3)
C10 0.043(4) 0.068(5) 0.064(4) -0.036(4) -0.020(4) 0.009(3)
C11 0.028(3) 0.026(3) 0.034(3) -0.011(2) -0.009(2) 0.006(2)
N1 0.029(2) 0.025(2) 0.034(2) -0.015(2) -0.011(2) 0.0111(18)
O3 0.044(2) 0.0268(18) 0.039(2) -0.0173(17) -0.0186(18) 0.0174(16)
C12 0.039(3) 0.036(3) 0.041(3) -0.026(3) -0.016(3) 0.019(2)
C13 0.036(3) 0.042(3) 0.051(3) -0.028(3) -0.017(3) 0.022(3)
O4 0.0248(19) 0.034(2) 0.050(2) -0.0205(19) -0.0147(18) 0.0139(16)
N2 0.025(2) 0.033(2) 0.037(2) -0.022(2) -0.013(2) 0.0155(18)
C14 0.023(3) 0.036(3) 0.037(3) -0.025(3) -0.009(2) 0.009(2)
C15 0.026(3) 0.025(2) 0.028(2) -0.014(2) -0.009(2) 0.009(2)
C16 0.030(3) 0.027(3) 0.026(2) -0.016(2) -0.010(2) 0.010(2)
C17 0.022(3) 0.032(3) 0.027(2) -0.018(2) -0.007(2) 0.007(2)
C18 0.026(3) 0.029(3) 0.025(2) -0.016(2) -0.011(2) 0.011(2)
C19 0.029(3) 0.029(3) 0.031(3) -0.015(2) -0.010(2) 0.006(2)
C20 0.027(3) 0.033(3) 0.030(2) -0.019(2) -0.009(2) 0.007(2)
O5 0.0243(18) 0.0209(17) 0.0297(17) -0.0108(15) -0.0080(15) 0.0060(14)
O6 0.0219(18) 0.0239(17) 0.0316(18) -0.0087(15) -0.0101(15) 0.0069(14)
C21 0.028(3) 0.024(2) 0.026(2) -0.011(2) -0.009(2) 0.004(2)
N3 0.029(2) 0.021(2) 0.030(2) -0.0126(18) -0.0107(19) 0.0086(17)
O7 0.0289(19) 0.0216(17) 0.0366(19) -0.0121(16) -0.0131(16) 0.0112(15)
C22 0.032(3) 0.025(3) 0.033(3) -0.010(2) -0.014(2) 0.012(2)
C23 0.022(3) 0.030(3) 0.032(3) -0.012(2) -0.005(2) 0.003(2)
O8 0.0263(19) 0.0265(18) 0.0334(18) -0.0087(16) -0.0100(16) 0.0106(15)
N4 0.027(2) 0.024(2) 0.032(2) -0.0116(19) -0.0100(19) 0.0080(18)
C24 0.023(3) 0.026(3) 0.039(3) -0.016(2) -0.009(2) 0.009(2)
C25 0.023(3) 0.033(3) 0.036(3) -0.020(2) -0.005(2) 0.006(2)
C26 0.021(3) 0.029(3) 0.034(3) -0.016(2) -0.005(2) 0.003(2)
C27 0.028(3) 0.038(3) 0.040(3) -0.023(3) -0.013(2) 0.012(2)
C28 0.036(3) 0.046(3) 0.030(3) -0.016(3) -0.008(2) 0.001(3)
C29 0.029(3) 0.047(3) 0.042(3) -0.027(3) -0.008(3) 0.013(3)
C30 0.027(3) 0.039(3) 0.042(3) -0.026(3) -0.007(2) 0.010(2)
O9 0.0220(18) 0.0285(18) 0.0279(17) -0.0116(16) -0.0036(15) 0.0085(14)
O10 0.034(2) 0.036(2) 0.0296(19) -0.0097(17) -0.0067(17) 0.0136(17)
C31 0.043(4) 0.046(4) 0.041(3) -0.009(3) -0.010(3) 0.014(3)
C32 0.038(4) 0.068(4) 0.044(3) -0.034(3) -0.004(3) 0.017(3)
C33 0.051(4) 0.068(5) 0.062(4) -0.045(4) -0.009(3) 0.010(3)
C34 0.057(5) 0.130(8) 0.061(5) -0.064(5) -0.012(4) 0.017(5)
O11 0.033(2) 0.0312(19) 0.039(2) -0.0159(17) -0.0174(17) 0.0081(16)
O12 0.034(2) 0.0286(19) 0.053(2) -0.0235(18) -0.0226(19) 0.0111(16)
C35 0.036(3) 0.026(3) 0.029(3) -0.015(2) -0.014(2) 0.011(2)
C36 0.045(3) 0.029(3) 0.051(3) -0.022(3) -0.024(3) 0.007(2)
O13 0.029(2) 0.0286(19) 0.0365(19) -0.0165(17) -0.0113(17) 0.0072(15)
O14 0.031(2) 0.0275(18) 0.047(2) -0.0170(18) -0.0197(18) 0.0113(16)
C37 0.025(3) 0.036(3) 0.042(3) -0.027(3) -0.011(2) 0.009(2)
C38 0.040(3) 0.035(3) 0.071(4) -0.031(3) -0.029(3) 0.017(3)
O15 0.027(2) 0.034(2) 0.038(2) -0.0168(18) -0.0117(17) 0.0115(16)
Cl1 0.152(3) 0.0879(16) 0.0788(15) -0.0499(14) 0.0055(15) -0.0562(16)
Cl2 0.0995(17) 0.0922(15) 0.0864(14) -0.0568(13) -0.0476(13) 0.0556(13)
Cl3 0.0607(12) 0.0519(10) 0.0732(12) -0.0234(9) -0.0211(10) 0.0137(9)
C39 0.072(5) 0.054(4) 0.052(4) -0.031(4) -0.015(4) 0.012(4)
C40 0.137(10) 0.067(6) 0.085(7) -0.024(6) 0.000(7) 0.005(6)
C41 0.131(10) 0.089(8) 0.076(7) -0.010(6) 0.014(7) -0.027(7)
O16 0.092(4) 0.077(4) 0.061(3) -0.022(3) -0.019(3) -0.010(3)
C42 0.098(7) 0.080(6) 0.061(5) -0.027(5) 0.000(5) -0.002(5)
C43 0.115(9) 0.113(8) 0.090(7) -0.066(7) -0.035(6) 0.016(7)

loop_
_atom_type_symbol
_atom_type_description
_atom_type_scat_dispersion_real
_atom_type_scat_dispersion_imag
_atom_type_scat_source
C C 0.0033 0.0016 'International Tables Vol C Tables 4.2.6.8 and 6.1.1.4'
H H 0.0000 0.0000 'International Tables Vol C Tables 4.2.6.8 and 6.1.1.4'
N N 0.0061 0.0033 'International Tables Vol C Tables 4.2.6.8 and 6.1.1.4'
O O 0.0106 0.0060 'International Tables Vol C Tables 4.2.6.8 and 6.1.1.4'
Zn Zn 0.2839 1.4301 'International Tables Vol C Tables 4.2.6.8 and 6.1.1.4'
Cl Cl 0.1484 0.1585 'International Tables Vol C Tables 4.2.6.8 and 6.1.1.4'

loop_
_geom_angle_atom_site_label_1
_geom_angle_atom_site_label_2
_geom_angle_atom_site_label_3
_geom_angle
O1 Zn1 O11 111.05(15)
O1 Zn1 O5 96.70(13)
O11 Zn1 O5 93.11(13)
O1 Zn1 N1 88.27(14)
O11 Zn1 N1 93.58(15)
O5 Zn1 N1 169.63(15)
O1 Zn1 N2 125.35(14)
O11 Zn1 N2 123.57(15)
O5 Zn1 N2 82.96(14)
N1 Zn1 N2 86.74(16)
O9 Zn2 O13 107.61(14)
O9 Zn2 O6 96.32(13)
O13 Zn2 O6 89.49(13)
O9 Zn2 N3 133.53(14)
O13 Zn2 N3 118.87(14)
O6 Zn2 N3 84.28(14)
O9 Zn2 N4 89.02(15)
O13 Zn2 N4 92.30(14)
O6 Zn2 N4 173.58(14)
N3 Zn2 N4 89.46(15)
O15 Zn3 O12 99.88(15)
O15 Zn3 O14 109.41(15)
O12 Zn3 O14 85.94(14)
O15 Zn3 O5 97.28(14)
O12 Zn3 O5 92.67(13)
O14 Zn3 O5 153.12(14)
O15 Zn3 O6 103.76(14)
O12 Zn3 O6 155.74(14)
O14 Zn3 O6 91.28(13)
O5 Zn3 O6 79.08(12)
C2 C1 C6 120.8(5)
C2 C1 C11 124.8(4)
C6 C1 C11 114.3(5)
O1 C2 C1 124.8(4)
O1 C2 C3 118.5(4)
C1 C2 C3 116.7(4)
C4 C3 O2 124.7(4)
C4 C3 C2 121.5(5)
O2 C3 C2 113.8(4)
C3 C4 C5 121.4(5)
C3 C4 H1 119.3
C5 C4 H1 119.3
C6 C5 C4 118.7(5)
C6 C5 C8 120.1(5)
C4 C5 C8 121.2(5)
C5 C6 C1 120.7(5)
C5 C6 H2 119.6
C1 C6 H2 119.6
C2 O1 Zn1 128.4(3)
C3 O2 C7 116.5(4)
O2 C7 H3 109.5
O2 C7 H4 109.5
H3 C7 H4 109.5
O2 C7 H5 109.5
H3 C7 H5 109.5
H4 C7 H5 109.5
C9 C8 C5 113.1(5)
C9 C8 H6 109.0
C5 C8 H6 109.0
C9 C8 H7 109.0
C5 C8 H7 109.0
H6 C8 H7 107.8
C10 C9 C8 125.0(7)
C10 C9 H8 117.5
C8 C9 H8 117.5
C9 C10 H9 120.0
C9 C10 H10 120.0
H9 C10 H10 120.0
N1 C11 C1 123.9(5)
N1 C11 H11 118.0
C1 C11 H11 118.0
C11 N1 O3 110.0(4)
C11 N1 Zn1 125.7(3)
O3 N1 Zn1 124.2(3)
N1 O3 C12 108.8(3)
O3 C12 C13 112.8(4)
O3 C12 H12 109.0
C13 C12 H12 109.0
O3 C12 H13 109.0
C13 C12 H13 109.0
H12 C12 H13 107.8
O4 C13 C12 115.3(4)
O4 C13 H14 108.4
C12 C13 H14 108.4
O4 C13 H15 108.4
C12 C13 H15 108.4
H14 C13 H15 107.5
N2 O4 C13 110.4(4)
C14 N2 O4 109.5(4)
C14 N2 Zn1 123.6(3)
O4 N2 Zn1 120.1(3)
N2 C14 C15 124.9(5)
N2 C14 H16 117.5
C15 C14 H16 117.5
C16 C15 C20 120.2(4)
C16 C15 C14 122.9(4)
C20 C15 C14 116.8(4)
O5 C16 C15 124.0(4)
O5 C16 C17 116.9(4)
C15 C16 C17 119.1(4)
O6 C17 C18 124.5(4)
O6 C17 C16 116.4(4)
C18 C17 C16 119.1(4)
C17 C18 C19 120.5(4)
C17 C18 C21 123.1(4)
C19 C18 C21 116.4(4)
C20 C19 C18 120.2(5)
C20 C19 H17 119.9
C18 C19 H17 119.9
C19 C20 C15 120.8(5)
C19 C20 H18 119.6
C15 C20 H18 119.6
C16 O5 Zn1 123.0(3)
C16 O5 Zn3 114.0(3)
Zn1 O5 Zn3 113.47(15)
C17 O6 Zn2 130.0(3)
C17 O6 Zn3 113.5(3)
Zn2 O6 Zn3 113.32(15)
N3 C21 C18 124.7(4)
N3 C21 H19 117.7
C18 C21 H19 117.7
C21 N3 O7 109.3(4)
C21 N3 Zn2 129.8(3)
O7 N3 Zn2 117.6(3)
C22 O7 N3 110.6(3)
O7 C22 C23 114.3(4)
O7 C22 H20 108.7
C23 C22 H20 108.7
O7 C22 H21 108.7
C23 C22 H21 108.7
H20 C22 H21 107.6
O8 C23 C22 112.1(4)
O8 C23 H22 109.2
C22 C23 H22 109.2
O8 C23 H23 109.2
C22 C23 H23 109.2
H22 C23 H23 107.9
N4 O8 C23 110.8(3)
C24 N4 O8 108.2(4)
C24 N4 Zn2 125.1(3)
O8 N4 Zn2 126.0(3)
N4 C24 C25 125.6(5)
N4 C24 H24 117.2
C25 C24 H24 117.2
C26 C25 C30 119.6(5)
C26 C25 C24 124.5(4)
C30 C25 C24 115.7(5)
O9 C26 C25 124.9(5)
O9 C26 C27 118.2(4)
C25 C26 C27 116.9(4)
O10 C27 C28 124.7(5)
O10 C27 C26 113.2(4)
C28 C27 C26 122.1(5)
C27 C28 C29 121.2(5)
C27 C28 H25 119.4
C29 C28 H25 119.4
C30 C29 C28 118.3(5)
C30 C29 C32 121.3(5)
C28 C29 C32 120.4(5)
C29 C30 C25 121.9(5)
C29 C30 H26 119.0
C25 C30 H26 119.0
C26 O9 Zn2 130.3(3)
C27 O10 C31 118.4(4)
O10 C31 H27 109.5
O10 C31 H28 109.5
H27 C31 H28 109.5
O10 C31 H29 109.5
H27 C31 H29 109.5
H28 C31 H29 109.5
C33 C32 C29 112.2(5)
C33 C32 H30 109.2
C29 C32 H30 109.2
C33 C32 H31 109.2
C29 C32 H31 109.2
H30 C32 H31 107.9
C34 C33 C32 124.5(7)
C34 C33 H32 117.7
C32 C33 H32 117.7
C33 C34 H33 120.0
C33 C34 H34 120.0
H33 C34 H34 120.0
C35 O11 Zn1 137.0(3)
C35 O12 Zn3 130.3(3)
O12 C35 O11 126.1(4)
O12 C35 C36 119.2(5)
O11 C35 C36 114.7(4)
C35 C36 H35 109.5
C35 C36 H36 109.5
H35 C36 H36 109.5
C35 C36 H37 109.5
H35 C36 H37 109.5
H36 C36 H37 109.5
C37 O13 Zn2 123.6(3)
C37 O14 Zn3 137.8(3)
O14 C37 O13 125.6(4)
O14 C37 C38 117.0(5)
O13 C37 C38 117.4(5)
C37 C38 H38 109.5
C37 C38 H39 109.5
H38 C38 H39 109.5
C37 C38 H40 109.5
H38 C38 H40 109.5
H39 C38 H40 109.5
Zn3 O15 H41 118(4)
Zn3 O15 H42 115(4)
H41 O15 H42 109(6)
Cl3 C39 Cl1 110.0(4)
Cl3 C39 Cl2 108.9(4)
Cl1 C39 Cl2 111.7(4)
Cl3 C39 H43 108.7
Cl1 C39 H43 108.7
Cl2 C39 H43 108.7
C41 C40 H44 109.5
C41 C40 H45 109.5
H44 C40 H45 109.5
C41 C40 H46 109.5
H44 C40 H46 109.5
H45 C40 H46 109.5
O16 C41 C40 113.1(9)
O16 C41 H47 109.0
C40 C41 H47 109.0
O16 C41 H48 109.0
C40 C41 H48 109.0
H47 C41 H48 107.8
C41 O16 C42 115.2(7)
C43 C42 O16 112.3(7)
C43 C42 H49 109.1
O16 C42 H49 109.1
C43 C42 H50 109.1
O16 C42 H50 109.1
H49 C42 H50 107.9
C42 C43 H51 109.5
C42 C43 H52 109.5
H51 C43 H52 109.5
C42 C43 H53 109.5
H51 C43 H53 109.5
H52 C43 H53 109.5

loop_
_geom_bond_atom_site_label_1
_geom_bond_atom_site_label_2
_geom_bond_distance
Zn1 O1 1.967(3)
Zn1 O11 1.968(3)
Zn1 O5 2.048(3)
Zn1 N1 2.118(4)
Zn1 N2 2.136(4)
Zn2 O9 1.960(3)
Zn2 O13 2.026(3)
Zn2 O6 2.057(3)
Zn2 N3 2.092(4)
Zn2 N4 2.136(4)
Zn3 O15 2.002(4)
Zn3 O12 2.012(3)
Zn3 O14 2.015(3)
Zn3 O5 2.057(3)
Zn3 O6 2.076(3)
C1 C2 1.394(7)
C1 C6 1.436(7)
C1 C11 1.460(7)
C2 O1 1.329(6)
C2 C3 1.427(7)
C3 C4 1.379(7)
C3 O2 1.380(6)
C4 C5 1.395(8)
C4 H1 0.9500
C5 C6 1.373(7)
C5 C8 1.517(7)
C6 H2 0.9500
O2 C7 1.435(6)
C7 H3 0.9800
C7 H4 0.9800
C7 H5 0.9800
C8 C9 1.491(9)
C8 H6 0.9900
C8 H7 0.9900
C9 C10 1.311(9)
C9 H8 0.9500
C10 H9 0.9500
C10 H10 0.9500
C11 N1 1.295(6)
C11 H11 0.9500
N1 O3 1.415(5)
O3 C12 1.438(6)
C12 C13 1.510(8)
C12 H12 0.9900
C12 H13 0.9900
C13 O4 1.453(6)
C13 H14 0.9900
C13 H15 0.9900
O4 N2 1.428(5)
N2 C14 1.277(6)
C14 C15 1.454(7)
C14 H16 0.9500
C15 C16 1.393(7)
C15 C20 1.407(7)
C16 O5 1.326(6)
C16 C17 1.438(7)
C17 O6 1.330(6)
C17 C18 1.389(7)
C18 C19 1.413(7)
C18 C21 1.454(6)
C19 C20 1.359(7)
C19 H17 0.9500
C20 H18 0.9500
C21 N3 1.287(6)
C21 H19 0.9500
N3 O7 1.436(5)
O7 C22 1.433(6)
C22 C23 1.494(7)
C22 H20 0.9900
C22 H21 0.9900
C23 O8 1.437(6)
C23 H22 0.9900
C23 H23 0.9900
O8 N4 1.428(5)
N4 C24 1.290(6)
C24 C25 1.440(7)
C24 H24 0.9500
C25 C26 1.410(7)
C25 C30 1.431(7)
C26 O9 1.319(6)
C26 C27 1.426(7)
C27 O10 1.375(6)
C27 C28 1.376(7)
C28 C29 1.396(8)
C28 H25 0.9500
C29 C30 1.377(8)
C29 C32 1.532(7)
C30 H26 0.9500
O10 C31 1.420(7)
C31 H27 0.9800
C31 H28 0.9800
C31 H29 0.9800
C32 C33 1.490(9)
C32 H30 0.9900
C32 H31 0.9900
C33 C34 1.337(10)
C33 H32 0.9500
C34 H33 0.9500
C34 H34 0.9500
O11 C35 1.272(6)
O12 C35 1.250(6)
C35 C36 1.503(7)
C36 H35 0.9800
C36 H36 0.9800
C36 H37 0.9800
O13 C37 1.270(6)
O14 C37 1.263(6)
C37 C38 1.501(7)
C38 H38 0.9800
C38 H39 0.9800
C38 H40 0.9800
O15 H41 0.83(2)
O15 H42 0.83(2)
Cl1 C39 1.754(7)
Cl2 C39 1.762(8)
Cl3 C39 1.753(7)
C39 H43 1.0000
C40 C41 1.523(13)
C40 H44 0.9800
C40 H45 0.9800
C40 H46 0.9800
C41 O16 1.337(10)
C41 H47 0.9900
C41 H48 0.9900
O16 C42 1.452(10)
C42 C43 1.422(12)
C42 H49 0.9900
C42 H50 0.9900
C43 H51 0.9800
C43 H52 0.9800
C43 H53 0.9800

loop_
_geom_torsion_atom_site_label_1
_geom_torsion_atom_site_label_2
_geom_torsion_atom_site_label_3
_geom_torsion_atom_site_label_4
_geom_torsion
C6 C1 C2 O1 -176.0(5)
C11 C1 C2 O1 4.7(8)
C6 C1 C2 C3 2.9(7)
C11 C1 C2 C3 -176.3(4)
O1 C2 C3 C4 175.0(5)
C1 C2 C3 C4 -4.0(7)
O1 C2 C3 O2 -4.6(7)
C1 C2 C3 O2 176.4(4)
O2 C3 C4 C5 -179.1(5)
C2 C3 C4 C5 1.3(8)
C3 C4 C5 C6 2.7(8)
C3 C4 C5 C8 -178.9(5)
C4 C5 C6 C1 -3.7(8)
C8 C5 C6 C1 177.9(5)
C2 C1 C6 C5 0.9(8)
C11 C1 C6 C5 -179.8(5)
C1 C2 O1 Zn1 15.3(7)
C3 C2 O1 Zn1 -163.7(3)
O11 Zn1 O1 C2 -114.7(4)
O5 Zn1 O1 C2 149.3(4)
N1 Zn1 O1 C2 -21.5(4)
N2 Zn1 O1 C2 63.2(4)
C4 C3 O2 C7 0.4(7)
C2 C3 O2 C7 -179.9(4)
C6 C5 C8 C9 -43.4(7)
C4 C5 C8 C9 138.3(6)
C5 C8 C9 C10 117.4(7)
C2 C1 C11 N1 -8.8(8)
C6 C1 C11 N1 171.9(5)
C1 C11 N1 O3 177.7(4)
C1 C11 N1 Zn1 -6.1(7)
O1 Zn1 N1 C11 17.0(4)
O11 Zn1 N1 C11 128.0(4)
O5 Zn1 N1 C11 -101.9(8)
N2 Zn1 N1 C11 -108.6(4)
O1 Zn1 N1 O3 -167.4(4)
O11 Zn1 N1 O3 -56.4(4)
O5 Zn1 N1 O3 73.7(8)
N2 Zn1 N1 O3 67.1(4)
C11 N1 O3 C12 161.5(4)
Zn1 N1 O3 C12 -14.8(5)
N1 O3 C12 C13 -81.1(5)
O3 C12 C13 O4 52.3(6)
C12 C13 O4 N2 60.7(6)
C13 O4 N2 C14 136.3(4)
C13 O4 N2 Zn1 -71.7(4)
O1 Zn1 N2 C14 55.3(4)
O11 Zn1 N2 C14 -127.0(4)
O5 Zn1 N2 C14 -37.9(4)
N1 Zn1 N2 C14 140.9(4)
O1 Zn1 N2 O4 -92.6(3)
O11 Zn1 N2 O4 85.1(3)
O5 Zn1 N2 O4 174.1(3)
N1 Zn1 N2 O4 -7.1(3)
O4 N2 C14 C15 173.7(4)
Zn1 N2 C14 C15 22.8(6)
N2 C14 C15 C16 2.8(7)
N2 C14 C15 C20 -172.7(4)
C20 C15 C16 O5 179.7(4)
C14 C15 C16 O5 4.4(7)
C20 C15 C16 C17 -1.9(6)
C14 C15 C16 C17 -177.2(4)
O5 C16 C17 O6 1.5(6)
C15 C16 C17 O6 -177.0(4)
O5 C16 C17 C18 -177.3(4)
C15 C16 C17 C18 4.1(6)
O6 C17 C18 C19 177.6(4)
C16 C17 C18 C19 -3.6(6)
O6 C17 C18 C21 -5.7(7)
C16 C17 C18 C21 173.1(4)
C17 C18 C19 C20 0.9(7)
C21 C18 C19 C20 -176.0(4)
C18 C19 C20 C15 1.4(7)
C16 C15 C20 C19 -0.9(7)
C14 C15 C20 C19 174.7(4)
C15 C16 O5 Zn1 -37.6(6)
C17 C16 O5 Zn1 144.0(3)
C15 C16 O5 Zn3 178.4(3)
C17 C16 O5 Zn3 -0.1(5)
O1 Zn1 O5 C16 -80.3(3)
O11 Zn1 O5 C16 168.1(3)
N1 Zn1 O5 C16 38.0(9)
N2 Zn1 O5 C16 44.6(3)
O1 Zn1 O5 Zn3 63.97(16)
O11 Zn1 O5 Zn3 -47.67(17)
N1 Zn1 O5 Zn3 -177.8(6)
N2 Zn1 O5 Zn3 -171.12(17)
O15 Zn3 O5 C16 101.9(3)
O12 Zn3 O5 C16 -157.8(3)
O14 Zn3 O5 C16 -71.5(4)
O6 Zn3 O5 C16 -0.8(3)
O15 Zn3 O5 Zn1 -45.68(17)
O12 Zn3 O5 Zn1 54.63(16)
O14 Zn3 O5 Zn1 140.9(2)
O6 Zn3 O5 Zn1 -148.36(16)
C18 C17 O6 Zn2 18.5(6)
C16 C17 O6 Zn2 -160.4(3)
C18 C17 O6 Zn3 176.6(3)
C16 C17 O6 Zn3 -2.2(5)
O9 Zn2 O6 C17 113.4(4)
O13 Zn2 O6 C17 -138.9(4)
N3 Zn2 O6 C17 -19.8(4)
O9 Zn2 O6 Zn3 -44.80(17)
O13 Zn2 O6 Zn3 62.86(16)
N3 Zn2 O6 Zn3 -178.06(17)
O15 Zn3 O6 C17 -93.3(3)
O12 Zn3 O6 C17 73.4(4)
O14 Zn3 O6 C17 156.4(3)
O5 Zn3 O6 C17 1.6(3)
O15 Zn3 O6 Zn2 68.65(18)
O12 Zn3 O6 Zn2 -124.6(3)
O14 Zn3 O6 Zn2 -41.70(17)
O5 Zn3 O6 Zn2 163.57(17)
C17 C18 C21 N3 3.4(7)
C19 C18 C21 N3 -179.7(4)
C18 C21 N3 O7 -172.0(4)
C18 C21 N3 Zn2 -13.5(7)
O9 Zn2 N3 C21 -75.8(4)
O13 Zn2 N3 C21 103.8(4)
O6 Zn2 N3 C21 17.5(4)
N4 Zn2 N3 C21 -163.9(4)
O9 Zn2 N3 O7 81.2(3)
O13 Zn2 N3 O7 -99.2(3)
O6 Zn2 N3 O7 174.5(3)
N4 Zn2 N3 O7 -6.9(3)
C21 N3 O7 C22 -114.4(4)
Zn2 N3 O7 C22 84.2(4)
N3 O7 C22 C23 -58.9(5)
O7 C22 C23 O8 -56.9(5)
C22 C23 O8 N4 80.8(5)
C23 O8 N4 C24 -177.1(4)
C23 O8 N4 Zn2 11.9(5)
O9 Zn2 N4 C24 1.1(4)
O13 Zn2 N4 C24 -106.5(4)
N3 Zn2 N4 C24 134.6(4)
O9 Zn2 N4 O8 170.6(3)
O13 Zn2 N4 O8 63.0(3)
N3 Zn2 N4 O8 -55.9(3)
O8 N4 C24 C25 -178.8(4)
Zn2 N4 C24 C25 -7.7(7)
N4 C24 C25 C26 10.6(8)
N4 C24 C25 C30 -174.8(5)
C30 C25 C26 O9 -179.6(4)
C24 C25 C26 O9 -5.2(8)
C30 C25 C26 C27 -0.1(7)
C24 C25 C26 C27 174.3(5)
O9 C26 C27 O10 0.2(6)
C25 C26 C27 O10 -179.3(4)
O9 C26 C27 C28 -179.5(5)
C25 C26 C27 C28 1.0(7)
O10 C27 C28 C29 179.0(5)
C26 C27 C28 C29 -1.4(8)
C27 C28 C29 C30 0.8(8)
C27 C28 C29 C32 -178.8(5)
C28 C29 C30 C25 0.1(8)
C32 C29 C30 C25 179.7(5)
C26 C25 C30 C29 -0.4(8)
C24 C25 C30 C29 -175.3(5)
C25 C26 O9 Zn2 -2.4(7)
C27 C26 O9 Zn2 178.1(3)
O13 Zn2 O9 C26 96.0(4)
O6 Zn2 O9 C26 -172.6(4)
N3 Zn2 O9 C26 -84.5(4)
N4 Zn2 O9 C26 3.9(4)
C28 C27 O10 C31 -9.8(8)
C26 C27 O10 C31 170.5(5)
C30 C29 C32 C33 109.3(7)
C28 C29 C32 C33 -71.1(8)
C29 C32 C33 C34 119.6(8)
O1 Zn1 O11 C35 -77.5(5)
O5 Zn1 O11 C35 20.9(5)
N1 Zn1 O11 C35 -167.1(5)
N2 Zn1 O11 C35 104.5(5)
O15 Zn3 O12 C35 57.0(5)
O14 Zn3 O12 C35 166.0(5)
O5 Zn3 O12 C35 -40.9(5)
O6 Zn3 O12 C35 -109.9(5)
Zn3 O12 C35 O11 16.1(8)
Zn3 O12 C35 C36 -165.0(4)
Zn1 O11 C35 O12 -3.3(8)
Zn1 O11 C35 C36 177.9(4)
O9 Zn2 O13 C37 36.9(4)
O6 Zn2 O13 C37 -59.6(4)
N3 Zn2 O13 C37 -142.8(4)
N4 Zn2 O13 C37 126.6(4)
O15 Zn3 O14 C37 -108.0(5)
O12 Zn3 O14 C37 153.0(5)
O5 Zn3 O14 C37 65.1(6)
O6 Zn3 O14 C37 -2.9(5)
Zn3 O14 C37 O13 13.9(8)
Zn3 O14 C37 C38 -167.4(4)
Zn2 O13 C37 O14 26.2(7)
Zn2 O13 C37 C38 -152.5(4)
C40 C41 O16 C42 178.1(9)
C41 O16 C42 C43 178.7(10)
